data_7012623
loop_
_publ_author_name
'Braunstein, Pierre'
'Zhang, Jing'
'Welter, Richard'

_publ_section_title
;
 Monohapto-allyl Pd(ii) complexes with bidentate hybrid P,N
 ligandsElectronic supplementary information (ESI) available:
 preparations and selected spectroscopic data for 1 and 4--6. See
 http://www.rsc.org/suppdata/dt/b2/b212393m/
;
_journal_issue 4
_journal_name_full 'Dalton Transactions'
_journal_page_first 507
_journal_paper_doi 10.1039/b212393m
_journal_year 2003
_chemical_formula_moiety 'C26 H38 Cl N2 O5 P Pd'
_chemical_formula_sum 'C26 H38 Cl N2 O5 P Pd'
_chemical_formula_weight 631.40
_space_group_IT_number 14
_symmetry_cell_setting monoclinic
_symmetry_space_group_name_Hall '-P 2ybc'
_symmetry_space_group_name_H-M 'P 1 21/c 1'
_atom_sites_solution_hydrogens geom
_atom_sites_solution_primary direct
_atom_sites_solution_secondary difmap
_audit_creation_method SHELXL-97
_cell_angle_alpha 90.0000(10)
_cell_angle_beta 97.017(5)
_cell_angle_gamma 90.0000(10)
_cell_formula_units_Z 4
_cell_length_a 14.643(2)
_cell_length_b 10.970(2)
_cell_length_c 18.216(3)
_cell_measurement_reflns_used 26867
_cell_measurement_temperature 173(2)
_cell_measurement_theta_max 40.250
_cell_measurement_theta_min 0.998
_cell_volume 2904.2(8)
_computing_cell_refinement 'Denzo (Nonius B.V., 1998)'
_computing_data_collection 'Collect (Nonius B.V., 1998)'
_computing_data_reduction 'Denzo (Nonius B.V., 1998)'
_computing_molecular_graphics 'PLATON 98 (Spek, 1998)'
_computing_publication_material 'SHELXL-97 (Sheldrick, 1997)'
_computing_structure_refinement 'SHELXL-97 (Sheldrick, 1997)'
_computing_structure_solution 'SHELXS-97 (Sheldrick, 1997)'
_diffrn_ambient_temperature 173(2)
_diffrn_measured_fraction_theta_full 0.997
_diffrn_measured_fraction_theta_max 0.997
_diffrn_measurement_device_type KappaCCD
_diffrn_measurement_method '\p scans'
_diffrn_radiation_monochromator graphite
_diffrn_radiation_source 'fine-focus sealed tube'
_diffrn_radiation_type MoK\a
_diffrn_radiation_wavelength 0.71069
_diffrn_reflns_av_R_equivalents 0.042
_diffrn_reflns_av_sigmaI/netI 0.0686
_diffrn_reflns_limit_h_max 26
_diffrn_reflns_limit_h_min -26
_diffrn_reflns_limit_k_max 19
_diffrn_reflns_limit_k_min 0
_diffrn_reflns_limit_l_max 33
_diffrn_reflns_limit_l_min 0
_diffrn_reflns_number 18224
_diffrn_reflns_theta_full 40.26
_diffrn_reflns_theta_max 40.26
_diffrn_reflns_theta_min 1.40
_exptl_absorpt_coefficient_mu 0.823
_exptl_absorpt_correction_T_max 0.919
_exptl_absorpt_correction_T_min 0.873
_exptl_absorpt_correction_type multi-scan
_exptl_absorpt_process_details
;
multi-scan from symmetry-related measurements
Sortav (Blessing 1995)
;
_exptl_crystal_colour Yellow
_exptl_crystal_density_diffrn 1.444
_exptl_crystal_density_method 'not measured'
_exptl_crystal_description prism
_exptl_crystal_F_000 1304
_exptl_crystal_size_max 0.15
_exptl_crystal_size_mid 0.12
_exptl_crystal_size_min 0.10
_refine_diff_density_max 1.490
_refine_diff_density_min -2.911
_refine_diff_density_rms 0.178
_refine_ls_extinction_method none
_refine_ls_goodness_of_fit_ref 1.013
_refine_ls_hydrogen_treatment mixed
_refine_ls_matrix_type full
_refine_ls_number_parameters 325
_refine_ls_number_reflns 18223
_refine_ls_number_restraints 0
_refine_ls_restrained_S_all 1.013
_refine_ls_R_factor_all 0.0689
_refine_ls_R_factor_gt 0.0467
_refine_ls_shift/su_max 0.003
_refine_ls_shift/su_mean 0.000
_refine_ls_structure_factor_coef Fsqd
_refine_ls_weighting_details 'calc w=1/[\s^2^(Fo^2^)+(0.0684P)^2^+0.0000P] where P=(Fo^2^+2Fc^2^)/3'
_refine_ls_weighting_scheme calc
_refine_ls_wR_factor_gt 0.1215
_refine_ls_wR_factor_ref 0.1332
_reflns_number_gt 13376
_reflns_number_total 18223
_reflns_threshold_expression >2sigma(I)
_cod_data_source_file b212393m.txt
_cod_data_source_block cristal_3
_cod_original_sg_symbol_H-M 'P 21/c'
_cod_database_code 7012623

loop_
_symmetry_equiv_pos_as_xyz
'x, y, z'
'-x, y+1/2, -z+1/2'
'-x, -y, -z'
'x, -y-1/2, z-1/2'

loop_
_atom_site_label
_atom_site_type_symbol
_atom_site_fract_x
_atom_site_fract_y
_atom_site_fract_z
_atom_site_U_iso_or_equiv
_atom_site_adp_type
_atom_site_occupancy
_atom_site_symmetry_multiplicity
_atom_site_calc_flag
_atom_site_refinement_flags
_atom_site_disorder_assembly
_atom_site_disorder_group
Pd Pd 0.190165(7) 0.238360(10) 0.740948(6) 0.01871(3) Uani 1 1 d . . .
P P 0.24335(3) 0.16650(4) 0.64107(2) 0.01846(7) Uani 1 1 d . . .
Cl Cl 0.13446(4) 0.28727(5) 0.85428(2) 0.03302(9) Uani 1 1 d . . .
N1 N 0.10983(9) 0.37482(12) 0.66963(7) 0.0222(2) Uani 1 1 d . . .
N2 N 0.57830(12) 0.09040(17) 0.64591(15) 0.0509(6) Uani 1 1 d . . .
O1 O 0.34957(7) 0.13018(11) 0.65670(6) 0.0227(2) Uani 1 1 d . . .
O2 O 0.49776(13) 0.26028(14) 0.61785(15) 0.0562(6) Uani 1 1 d . . .
O4 O 0.08579(9) 0.50580(12) 0.57422(7) 0.0307(3) Uani 1 1 d . . .
O3 O 0.23381(9) 0.26216(10) 0.57359(7) 0.0239(2) Uani 1 1 d . . .
O5 O 0.26744(10) 0.02545(12) 0.81518(8) 0.0325(3) Uani 1 1 d . . .
C10 C 0.13879(11) 0.42199(14) 0.61250(9) 0.0228(3) Uani 1 1 d . . .
C1 C 0.18270(10) 0.03795(14) 0.59626(8) 0.0213(2) Uani 1 1 d . . .
C15 C 0.41132(10) 0.07249(15) 0.60838(10) 0.0252(3) Uani 1 1 d . . .
C7 C 0.23018(11) 0.39356(14) 0.58370(9) 0.0234(3) Uani 1 1 d . . .
C12 C 0.02048(11) 0.43600(15) 0.67924(9) 0.0234(3) Uani 1 1 d . . .
C23 C 0.27851(11) 0.13126(15) 0.80177(9) 0.0243(3) Uani 1 1 d . . .
C18 C 0.50202(11) 0.13783(15) 0.62825(10) 0.0251(3) Uani 1 1 d . . .
C11 C -0.00169(13) 0.50236(19) 0.60509(10) 0.0328(4) Uani 1 1 d . . .
H11A H -0.0478 0.4583 0.5727 0.039 Uiso 1 1 calc . . .
H11B H -0.0241 0.5841 0.6125 0.039 Uiso 1 1 calc . . .
C14 C 0.03599(14) 0.52623(17) 0.74309(11) 0.0324(4) Uani 1 1 d . . .
H14A H 0.0820 0.5844 0.7333 0.049 Uiso 1 1 calc . . .
H14B H 0.0563 0.4832 0.7880 0.049 Uiso 1 1 calc . . .
H14C H -0.0205 0.5680 0.7481 0.049 Uiso 1 1 calc . . .
C2 C 0.14453(12) 0.03851(17) 0.52248(9) 0.0278(3) Uani 1 1 d . . .
H2 H 0.1486 0.1078 0.4937 0.033 Uiso 1 1 calc . . .
C9 C 0.31034(13) 0.44016(17) 0.63766(11) 0.0319(3) Uani 1 1 d . . .
H9A H 0.3065 0.4063 0.6858 0.048 Uiso 1 1 calc . . .
H9B H 0.3076 0.5275 0.6403 0.048 Uiso 1 1 calc . . .
H9C H 0.3673 0.4160 0.6209 0.048 Uiso 1 1 calc . . .
C24 C 0.36409(14) 0.2031(2) 0.83404(12) 0.0357(4) Uani 1 1 d . . .
H24A H 0.3804 0.2595 0.7968 0.043 Uiso 1 1 calc . . .
H24B H 0.3487 0.2509 0.8756 0.043 Uiso 1 1 calc . . .
C4 C 0.09255(16) -0.1676(2) 0.53450(13) 0.0411(5) Uani 1 1 d . . .
H4 H 0.0632 -0.2367 0.5135 0.049 Uiso 1 1 calc . . .
C6 C 0.17361(14) -0.06565(17) 0.63947(10) 0.0324(4) Uani 1 1 d . . .
H6 H 0.1978 -0.0660 0.6891 0.039 Uiso 1 1 calc . . .
C17 C 0.42015(14) -0.06099(18) 0.62904(15) 0.0405(5) Uani 1 1 d . . .
H17A H 0.3618 -0.1006 0.6168 0.061 Uiso 1 1 calc . . .
H17B H 0.4391 -0.0684 0.6812 0.061 Uiso 1 1 calc . . .
H17C H 0.4651 -0.0987 0.6022 0.061 Uiso 1 1 calc . . .
C25 C 0.44606(14) 0.1262(2) 0.85936(12) 0.0385(4) Uani 1 1 d . . .
H25 H 0.4695 0.0777 0.8241 0.046 Uiso 1 1 calc . . .
C19 C 0.64787(13) 0.1903(2) 0.65140(13) 0.0367(4) Uani 1 1 d . . .
C21 C 0.7030(3) 0.1926(5) 0.7285(2) 0.0911(14) Uani 1 1 d . . .
H21A H 0.6618 0.2037 0.7651 0.137 Uiso 1 1 calc . . .
H21B H 0.7464 0.2586 0.7314 0.137 Uiso 1 1 calc . . .
H21C H 0.7354 0.1169 0.7373 0.137 Uiso 1 1 calc . . .
C3 C 0.10012(14) -0.0652(2) 0.49198(11) 0.0365(4) Uani 1 1 d . . .
H3 H 0.0754 -0.0653 0.4425 0.044 Uiso 1 1 calc . . .
C13 C -0.05210(13) 0.34197(19) 0.69194(12) 0.0347(4) Uani 1 1 d . . .
H13A H -0.0355 0.3028 0.7388 0.052 Uiso 1 1 calc . . .
H13B H -0.0561 0.2821 0.6532 0.052 Uiso 1 1 calc . . .
H13C H -0.1106 0.3815 0.6918 0.052 Uiso 1 1 calc . . .
C8 C 0.23448(14) 0.44485(18) 0.50668(11) 0.0329(4) Uani 1 1 d . . .
H8A H 0.2927 0.4245 0.4906 0.049 Uiso 1 1 calc . . .
H8B H 0.2278 0.5319 0.5078 0.049 Uiso 1 1 calc . . .
H8C H 0.1857 0.4105 0.4730 0.049 Uiso 1 1 calc . . .
C20 C 0.7076(3) 0.1765(5) 0.5920(3) 0.120(2) Uani 1 1 d . . .
H20A H 0.7433 0.1033 0.6000 0.180 Uiso 1 1 calc . . .
H20B H 0.7481 0.2454 0.5924 0.180 Uiso 1 1 calc . . .
H20C H 0.6701 0.1720 0.5450 0.180 Uiso 1 1 calc . . .
C26 C 0.48749(16) 0.1215(2) 0.92696(14) 0.0454(5) Uani 1 1 d . . .
H26A H 0.4662 0.1685 0.9638 0.054 Uiso 1 1 calc . . .
H26B H 0.5383 0.0710 0.9383 0.054 Uiso 1 1 calc . . .
C16 C 0.38031(12) 0.0916(2) 0.52629(11) 0.0369(4) Uani 1 1 d . . .
H16A H 0.3225 0.0512 0.5129 0.055 Uiso 1 1 calc . . .
H16B H 0.4255 0.0583 0.4979 0.055 Uiso 1 1 calc . . .
H16C H 0.3733 0.1772 0.5163 0.055 Uiso 1 1 calc . . .
C22 C 0.58966(17) 0.3039(3) 0.64176(19) 0.0573(7) Uani 1 1 d . . .
H22A H 0.5916 0.3481 0.6881 0.069 Uiso 1 1 calc . . .
H22B H 0.6108 0.3572 0.6048 0.069 Uiso 1 1 calc . . .
C5 C 0.12845(18) -0.1681(2) 0.60831(13) 0.0426(5) Uani 1 1 d . . .
H5 H 0.1224 -0.2370 0.6371 0.051 Uiso 1 1 calc . . .

loop_
_atom_site_aniso_label
_atom_site_aniso_U_11
_atom_site_aniso_U_22
_atom_site_aniso_U_33
_atom_site_aniso_U_23
_atom_site_aniso_U_13
_atom_site_aniso_U_12
Pd 0.01875(5) 0.02123(5) 0.01666(5) 0.00064(3) 0.00418(3) 0.00245(3)
P 0.01707(14) 0.02026(15) 0.01881(15) -0.00016(12) 0.00526(11) 0.00077(11)
Cl 0.0419(2) 0.0384(2) 0.02032(16) -0.00004(15) 0.01016(15) 0.00983(18)
N1 0.0220(5) 0.0233(5) 0.0217(5) 0.0013(4) 0.0049(4) 0.0048(4)
N2 0.0195(7) 0.0319(8) 0.0994(18) -0.0021(10) 0.0000(9) -0.0003(6)
O1 0.0168(4) 0.0276(5) 0.0246(5) -0.0034(4) 0.0062(4) 0.0014(4)
O2 0.0298(8) 0.0320(8) 0.1039(19) 0.0086(8) -0.0037(10) -0.0055(6)
O4 0.0330(6) 0.0311(6) 0.0289(6) 0.0096(5) 0.0073(5) 0.0112(5)
O3 0.0301(6) 0.0229(5) 0.0200(5) 0.0021(4) 0.0083(4) 0.0027(4)
O5 0.0339(7) 0.0271(6) 0.0351(7) 0.0053(5) -0.0011(5) 0.0006(5)
C10 0.0248(6) 0.0216(6) 0.0223(6) 0.0021(5) 0.0045(5) 0.0043(5)
C1 0.0187(6) 0.0237(6) 0.0224(6) -0.0006(5) 0.0056(5) -0.0014(5)
C15 0.0176(6) 0.0262(7) 0.0333(8) -0.0048(6) 0.0095(5) -0.0010(5)
C7 0.0261(7) 0.0218(6) 0.0236(6) 0.0020(5) 0.0083(5) 0.0012(5)
C12 0.0213(6) 0.0237(6) 0.0256(7) 0.0002(5) 0.0040(5) 0.0057(5)
C23 0.0245(7) 0.0267(7) 0.0213(6) 0.0016(5) 0.0017(5) 0.0029(5)
C18 0.0188(6) 0.0260(7) 0.0313(7) -0.0009(6) 0.0068(5) -0.0002(5)
C11 0.0289(8) 0.0401(9) 0.0295(8) 0.0050(7) 0.0043(6) 0.0139(7)
C14 0.0372(9) 0.0288(8) 0.0311(8) -0.0060(6) 0.0037(7) 0.0076(7)
C2 0.0241(7) 0.0345(8) 0.0247(7) -0.0001(6) 0.0019(5) -0.0026(6)
C9 0.0302(8) 0.0303(8) 0.0355(9) -0.0021(7) 0.0058(7) -0.0049(6)
C24 0.0319(9) 0.0345(9) 0.0371(9) 0.0013(8) -0.0100(7) -0.0006(7)
C4 0.0397(10) 0.0397(11) 0.0443(11) -0.0134(9) 0.0069(8) -0.0164(8)
C6 0.0411(10) 0.0293(8) 0.0272(8) 0.0001(6) 0.0051(7) -0.0104(7)
C17 0.0300(9) 0.0265(8) 0.0685(15) -0.0047(9) 0.0203(9) -0.0008(7)
C25 0.0279(8) 0.0440(11) 0.0422(11) -0.0049(9) -0.0010(7) 0.0017(7)
C19 0.0209(7) 0.0364(10) 0.0523(12) -0.0025(8) 0.0024(7) -0.0059(7)
C21 0.068(2) 0.105(3) 0.090(3) 0.038(2) -0.0332(19) -0.032(2)
C3 0.0309(9) 0.0475(11) 0.0303(8) -0.0095(8) 0.0007(7) -0.0087(8)
C13 0.0241(7) 0.0349(9) 0.0467(11) 0.0001(8) 0.0103(7) -0.0001(6)
C8 0.0379(9) 0.0326(9) 0.0305(8) 0.0102(7) 0.0139(7) 0.0038(7)
C20 0.069(2) 0.161(5) 0.142(4) -0.098(4) 0.066(3) -0.068(3)
C26 0.0340(10) 0.0513(13) 0.0479(12) -0.0038(10) -0.0063(9) 0.0122(9)
C16 0.0216(7) 0.0598(13) 0.0310(8) -0.0127(8) 0.0107(6) -0.0026(8)
C22 0.0343(11) 0.0450(13) 0.090(2) -0.0014(14) -0.0015(12) -0.0136(10)
C5 0.0547(13) 0.0330(10) 0.0410(11) 0.0000(8) 0.0098(9) -0.0187(9)

loop_
_atom_type_symbol
_atom_type_description
_atom_type_scat_dispersion_real
_atom_type_scat_dispersion_imag
_atom_type_scat_source
C C 0.0033 0.0016 'International Tables Vol C Tables 4.2.6.8 and 6.1.1.4'
H H 0.0000 0.0000 'International Tables Vol C Tables 4.2.6.8 and 6.1.1.4'
N N 0.0061 0.0033 'International Tables Vol C Tables 4.2.6.8 and 6.1.1.4'
O O 0.0106 0.0060 'International Tables Vol C Tables 4.2.6.8 and 6.1.1.4'
P P 0.1023 0.0942 'International Tables Vol C Tables 4.2.6.8 and 6.1.1.4'
Cl Cl 0.1484 0.1585 'International Tables Vol C Tables 4.2.6.8 and 6.1.1.4'
Pd Pd -0.9988 1.0072 'International Tables Vol C Tables 4.2.6.8 and 6.1.1.4'

loop_
_geom_angle_atom_site_label_1
_geom_angle_atom_site_label_2
_geom_angle_atom_site_label_3
_geom_angle
_geom_angle_site_symmetry_1
_geom_angle_site_symmetry_3
_geom_angle_publ_flag
C23 Pd P 88.69(5) . . ?
C23 Pd N1 171.27(6) . . ?
P Pd N1 88.49(4) . . ?
C23 Pd Cl 85.29(5) . . ?
P Pd Cl 172.048(17) . . ?
N1 Pd Cl 98.20(4) . . ?
O1 P O3 106.89(7) . . ?
O1 P C1 107.46(7) . . ?
O3 P C1 99.89(7) . . ?
O1 P Pd 112.07(5) . . ?
O3 P Pd 112.94(5) . . ?
C1 P Pd 116.55(5) . . ?
C10 N1 C12 107.11(13) . . ?
C10 N1 Pd 122.91(11) . . ?
C12 N1 Pd 129.81(10) . . ?
C18 N2 C19 107.20(18) . . ?
C15 O1 P 130.81(11) . . ?
C18 O2 C22 105.11(18) . . ?
C10 O4 C11 105.11(13) . . ?
C7 O3 P 123.40(11) . . ?
N1 C10 O4 118.13(14) . . ?
N1 C10 C7 125.99(14) . . ?
O4 C10 C7 115.87(13) . . ?
C2 C1 C6 119.53(15) . . ?
C2 C1 P 123.38(12) . . ?
C6 C1 P 117.08(12) . . ?
O1 C15 C17 107.81(14) . . ?
O1 C15 C18 103.74(13) . . ?
C17 C15 C18 110.67(15) . . ?
O1 C15 C16 113.26(14) . . ?
C17 C15 C16 112.52(17) . . ?
C18 C15 C16 108.50(14) . . ?
O3 C7 C8 104.10(13) . . ?
O3 C7 C9 112.13(14) . . ?
C8 C7 C9 110.84(15) . . ?
O3 C7 C10 107.02(13) . . ?
C8 C7 C10 112.22(14) . . ?
C9 C7 C10 110.35(14) . . ?
N1 C12 C13 110.51(13) . . ?
N1 C12 C14 109.22(13) . . ?
C13 C12 C14 111.52(15) . . ?
N1 C12 C11 101.74(12) . . ?
C13 C12 C11 112.32(15) . . ?
C14 C12 C11 111.09(15) . . ?
O5 C23 C24 122.84(16) . . ?
O5 C23 Pd 126.24(13) . . ?
C24 C23 Pd 110.86(12) . . ?
N2 C18 O2 118.48(17) . . ?
N2 C18 C15 126.89(17) . . ?
O2 C18 C15 114.28(15) . . ?
O4 C11 C12 104.48(13) . . ?
O4 C11 H11A 110.9 . . ?
C12 C11 H11A 110.9 . . ?
O4 C11 H11B 110.9 . . ?
C12 C11 H11B 110.9 . . ?
H11A C11 H11B 108.9 . . ?
C12 C14 H14A 109.5 . . ?
C12 C14 H14B 109.5 . . ?
H14A C14 H14B 109.5 . . ?
C12 C14 H14C 109.5 . . ?
H14A C14 H14C 109.5 . . ?
H14B C14 H14C 109.5 . . ?
C1 C2 C3 119.67(17) . . ?
C1 C2 H2 120.2 . . ?
C3 C2 H2 120.2 . . ?
C7 C9 H9A 109.5 . . ?
C7 C9 H9B 109.5 . . ?
H9A C9 H9B 109.5 . . ?
C7 C9 H9C 109.5 . . ?
H9A C9 H9C 109.5 . . ?
H9B C9 H9C 109.5 . . ?
C25 C24 C23 114.57(18) . . ?
C25 C24 H24A 108.6 . . ?
C23 C24 H24A 108.6 . . ?
C25 C24 H24B 108.6 . . ?
C23 C24 H24B 108.6 . . ?
H24A C24 H24B 107.6 . . ?
C3 C4 C5 120.21(18) . . ?
C3 C4 H4 119.9 . . ?
C5 C4 H4 119.9 . . ?
C5 C6 C1 120.05(18) . . ?
C5 C6 H6 120.0 . . ?
C1 C6 H6 120.0 . . ?
C15 C17 H17A 109.5 . . ?
C15 C17 H17B 109.5 . . ?
H17A C17 H17B 109.5 . . ?
C15 C17 H17C 109.5 . . ?
H17A C17 H17C 109.5 . . ?
H17B C17 H17C 109.5 . . ?
C26 C25 C24 125.2(2) . . ?
C26 C25 H25 117.4 . . ?
C24 C25 H25 117.4 . . ?
C20 C19 N2 109.6(2) . . ?
C20 C19 C22 112.0(3) . . ?
N2 C19 C22 103.17(16) . . ?
C20 C19 C21 112.3(3) . . ?
N2 C19 C21 110.6(2) . . ?
C22 C19 C21 108.7(3) . . ?
C19 C21 H21A 109.5 . . ?
C19 C21 H21B 109.5 . . ?
H21A C21 H21B 109.5 . . ?
C19 C21 H21C 109.5 . . ?
H21A C21 H21C 109.5 . . ?
H21B C21 H21C 109.5 . . ?
C4 C3 C2 120.54(18) . . ?
C4 C3 H3 119.7 . . ?
C2 C3 H3 119.7 . . ?
C12 C13 H13A 109.5 . . ?
C12 C13 H13B 109.5 . . ?
H13A C13 H13B 109.5 . . ?
C12 C13 H13C 109.5 . . ?
H13A C13 H13C 109.5 . . ?
H13B C13 H13C 109.5 . . ?
C7 C8 H8A 109.5 . . ?
C7 C8 H8B 109.5 . . ?
H8A C8 H8B 109.5 . . ?
C7 C8 H8C 109.5 . . ?
H8A C8 H8C 109.5 . . ?
H8B C8 H8C 109.5 . . ?
C19 C20 H20A 109.5 . . ?
C19 C20 H20B 109.5 . . ?
H20A C20 H20B 109.5 . . ?
C19 C20 H20C 109.5 . . ?
H20A C20 H20C 109.5 . . ?
H20B C20 H20C 109.5 . . ?
C25 C26 H26A 120.0 . . ?
C25 C26 H26B 120.0 . . ?
H26A C26 H26B 120.0 . . ?
C15 C16 H16A 109.5 . . ?
C15 C16 H16B 109.5 . . ?
H16A C16 H16B 109.5 . . ?
C15 C16 H16C 109.5 . . ?
H16A C16 H16C 109.5 . . ?
H16B C16 H16C 109.5 . . ?
O2 C22 C19 104.70(19) . . ?
O2 C22 H22A 110.8 . . ?
C19 C22 H22A 110.8 . . ?
O2 C22 H22B 110.8 . . ?
C19 C22 H22B 110.8 . . ?
H22A C22 H22B 108.9 . . ?
C4 C5 C6 119.97(19) . . ?
C4 C5 H5 120.0 . . ?
C6 C5 H5 120.0 . . ?

loop_
_geom_bond_atom_site_label_1
_geom_bond_atom_site_label_2
_geom_bond_distance
_geom_bond_site_symmetry_2
_geom_bond_publ_flag
Pd C23 1.9827(16) . ?
Pd P 2.2100(5) . ?
Pd N1 2.2224(13) . ?
Pd Cl 2.3721(5) . ?
P O1 1.5972(12) . ?
P O3 1.6094(12) . ?
P C1 1.8074(16) . ?
N1 C10 1.280(2) . ?
N1 C12 1.4997(19) . ?
N2 C18 1.239(2) . ?
N2 C19 1.491(3) . ?
O1 C15 1.4789(19) . ?
O2 C18 1.357(2) . ?
O2 C22 1.444(3) . ?
O4 C10 1.3422(19) . ?
O4 C11 1.461(2) . ?
O3 C7 1.4550(19) . ?
O5 C23 1.201(2) . ?
C10 C7 1.528(2) . ?
C1 C2 1.391(2) . ?
C1 C6 1.398(2) . ?
C15 C17 1.514(3) . ?
C15 C18 1.514(2) . ?
C15 C16 1.523(3) . ?
C7 C8 1.520(2) . ?
C7 C9 1.524(3) . ?
C12 C13 1.519(3) . ?
C12 C14 1.523(2) . ?
C12 C11 1.534(2) . ?
C23 C24 1.535(3) . ?
C11 H11A 0.9700 . ?
C11 H11B 0.9700 . ?
C14 H14A 0.9600 . ?
C14 H14B 0.9600 . ?
C14 H14C 0.9600 . ?
C2 C3 1.392(3) . ?
C2 H2 0.9300 . ?
C9 H9A 0.9600 . ?
C9 H9B 0.9600 . ?
C9 H9C 0.9600 . ?
C24 C25 1.493(3) . ?
C24 H24A 0.9700 . ?
C24 H24B 0.9700 . ?
C4 C3 1.377(3) . ?
C4 C5 1.383(3) . ?
C4 H4 0.9300 . ?
C6 C5 1.389(3) . ?
C6 H6 0.9300 . ?
C17 H17A 0.9600 . ?
C17 H17B 0.9600 . ?
C17 H17C 0.9600 . ?
C25 C26 1.306(3) . ?
C25 H25 0.9300 . ?
C19 C20 1.480(4) . ?
C19 C22 1.508(4) . ?
C19 C21 1.532(4) . ?
C21 H21A 0.9600 . ?
C21 H21B 0.9600 . ?
C21 H21C 0.9600 . ?
C3 H3 0.9300 . ?
C13 H13A 0.9600 . ?
C13 H13B 0.9600 . ?
C13 H13C 0.9600 . ?
C8 H8A 0.9600 . ?
C8 H8B 0.9600 . ?
C8 H8C 0.9600 . ?
C20 H20A 0.9600 . ?
C20 H20B 0.9600 . ?
C20 H20C 0.9600 . ?
C26 H26A 0.9300 . ?
C26 H26B 0.9300 . ?
C16 H16A 0.9600 . ?
C16 H16B 0.9600 . ?
C16 H16C 0.9600 . ?
C22 H22A 0.9700 . ?
C22 H22B 0.9700 . ?
C5 H5 0.9300 . ?

loop_
_geom_torsion_atom_site_label_1
_geom_torsion_atom_site_label_2
_geom_torsion_atom_site_label_3
_geom_torsion_atom_site_label_4
_geom_torsion
_geom_torsion_site_symmetry_1
_geom_torsion_site_symmetry_2
_geom_torsion_site_symmetry_3
_geom_torsion_site_symmetry_4
_geom_torsion_publ_flag
C23 Pd P O1 -31.08(7) . . . . ?
N1 Pd P O1 140.66(6) . . . . ?
Cl Pd P O1 -71.90(13) . . . . ?
C23 Pd P O3 -151.88(8) . . . . ?
N1 Pd P O3 19.86(7) . . . . ?
Cl Pd P O3 167.30(12) . . . . ?
C23 Pd P C1 93.29(8) . . . . ?
N1 Pd P C1 -94.97(7) . . . . ?
Cl Pd P C1 52.47(14) . . . . ?
C23 Pd N1 C10 37.2(4) . . . . ?
P Pd N1 C10 -33.99(13) . . . . ?
Cl Pd N1 C10 150.32(13) . . . . ?
C23 Pd N1 C12 -137.6(4) . . . . ?
P Pd N1 C12 151.19(13) . . . . ?
Cl Pd N1 C12 -24.50(14) . . . . ?
O3 P O1 C15 -59.91(15) . . . . ?
C1 P O1 C15 46.57(15) . . . . ?
Pd P O1 C15 175.85(12) . . . . ?
O1 P O3 C7 -98.24(13) . . . . ?
C1 P O3 C7 149.98(13) . . . . ?
Pd P O3 C7 25.47(14) . . . . ?
C12 N1 C10 O4 -2.6(2) . . . . ?
Pd N1 C10 O4 -178.44(11) . . . . ?
C12 N1 C10 C7 176.24(15) . . . . ?
Pd N1 C10 C7 0.4(2) . . . . ?
C11 O4 C10 N1 -9.6(2) . . . . ?
C11 O4 C10 C7 171.42(15) . . . . ?
O1 P C1 C2 -110.27(14) . . . . ?
O3 P C1 C2 1.08(15) . . . . ?
Pd P C1 C2 123.05(13) . . . . ?
O1 P C1 C6 70.61(15) . . . . ?
O3 P C1 C6 -178.05(14) . . . . ?
Pd P C1 C6 -56.08(15) . . . . ?
P O1 C15 C17 -100.99(18) . . . . ?
P O1 C15 C18 141.61(13) . . . . ?
P O1 C15 C16 24.2(2) . . . . ?
P O3 C7 C8 172.49(12) . . . . ?
P O3 C7 C9 52.62(18) . . . . ?
P O3 C7 C10 -68.52(17) . . . . ?
N1 C10 C7 O3 54.5(2) . . . . ?
O4 C10 C7 O3 -126.59(15) . . . . ?
N1 C10 C7 C8 168.14(17) . . . . ?
O4 C10 C7 C8 -13.0(2) . . . . ?
N1 C10 C7 C9 -67.7(2) . . . . ?
O4 C10 C7 C9 111.15(17) . . . . ?
C10 N1 C12 C13 132.32(16) . . . . ?
Pd N1 C12 C13 -52.23(19) . . . . ?
C10 N1 C12 C14 -104.63(16) . . . . ?
Pd N1 C12 C14 70.82(18) . . . . ?
C10 N1 C12 C11 12.86(18) . . . . ?
Pd N1 C12 C11 -171.69(12) . . . . ?
P Pd C23 O5 -83.31(16) . . . . ?
N1 Pd C23 O5 -154.5(3) . . . . ?
Cl Pd C23 O5 91.48(16) . . . . ?
P Pd C23 C24 99.43(13) . . . . ?
N1 Pd C23 C24 28.3(4) . . . . ?
Cl Pd C23 C24 -85.77(13) . . . . ?
C19 N2 C18 O2 0.5(3) . . . . ?
C19 N2 C18 C15 173.28(18) . . . . ?
C22 O2 C18 N2 -7.8(3) . . . . ?
C22 O2 C18 C15 178.5(2) . . . . ?
O1 C15 C18 N2 128.2(2) . . . . ?
C17 C15 C18 N2 12.8(3) . . . . ?
C16 C15 C18 N2 -111.1(2) . . . . ?
O1 C15 C18 O2 -58.8(2) . . . . ?
C17 C15 C18 O2 -174.1(2) . . . . ?
C16 C15 C18 O2 61.9(2) . . . . ?
C10 O4 C11 C12 16.86(19) . . . . ?
N1 C12 C11 O4 -17.78(18) . . . . ?
C13 C12 C11 O4 -135.96(15) . . . . ?
C14 C12 C11 O4 98.35(17) . . . . ?
C6 C1 C2 C3 -1.9(3) . . . . ?
P C1 C2 C3 179.00(14) . . . . ?
O5 C23 C24 C25 21.5(3) . . . . ?
Pd C23 C24 C25 -161.15(15) . . . . ?
C2 C1 C6 C5 1.4(3) . . . . ?
P C1 C6 C5 -179.44(18) . . . . ?
C23 C24 C25 C26 -119.4(3) . . . . ?
C18 N2 C19 C20 -112.8(3) . . . . ?
C18 N2 C19 C22 6.7(3) . . . . ?
C18 N2 C19 C21 122.8(3) . . . . ?
C5 C4 C3 C2 0.5(3) . . . . ?
C1 C2 C3 C4 0.9(3) . . . . ?
C18 O2 C22 C19 11.1(3) . . . . ?
C20 C19 C22 O2 107.0(3) . . . . ?
N2 C19 C22 O2 -10.8(3) . . . . ?
C21 C19 C22 O2 -128.3(3) . . . . ?
C3 C4 C5 C6 -1.0(4) . . . . ?
C1 C6 C5 C4 0.1(4) . . . . ?
